data_7040763
loop_
_publ_author_name
'Vaughan, Teresa F.'
'Spencer, John L.'

_publ_section_title
;
 Transition metal complexes of the pyridylphosphine ligand
 o-C6H4(CH2PPy2)2.
;
_journal_issue 42
_journal_name_full 'Dalton transactions (Cambridge, England : 2003)'
_journal_page_first 16826
_journal_page_last 16837
_journal_paper_doi 10.1039/c6dt02041k
_journal_volume 45
_journal_year 2016
_chemical_formula_moiety 'C28 H24 Cl2 N4 P2 Pd,2(C H2 Cl2)'
_chemical_formula_sum 'C30 H28 Cl6 N4 P2 Pd'
_chemical_formula_weight 655.75
_space_group_crystal_system monoclinic
_space_group_IT_number 14
_space_group_name_Hall '-P 2yn'
_space_group_name_H-M_alt 'P 1 21/n 1'
_symmetry_cell_setting monoclinic
_symmetry_Int_Tables_number 14
_symmetry_space_group_name_Hall '-P 2yn'
_symmetry_space_group_name_H-M 'P 1 21/n 1'
_atom_sites_solution_hydrogens geom
_atom_sites_solution_primary iterative
_audit_creation_date
;
'Fri Nov 30 08:50:53 2012'
;
_audit_creation_method
;
CrysAlisPro, Agilent Technologies,
Version 1.171.36.21 (release 14-08-2012 CrysAlis171 .NET)
(compiled Sep 14 2012,17:21:16)
;
_audit_update_record
;
2016-08-31 deposited with the CCDC.
2016-09-07 downloaded from the CCDC.
;
_cell_angle_alpha 90.0
_cell_angle_beta 90.1316(15)
_cell_angle_gamma 90.0
_cell_formula_units_Z 4
_cell_length_a 14.43316(19)
_cell_length_b 10.2502(2)
_cell_length_c 22.5901(5)
_cell_measurement_reflns_used 16224
_cell_measurement_temperature 120.01(10)
_cell_measurement_theta_max 37.6894
_cell_measurement_theta_min 2.6780
_cell_volume 3342.03(11)
_computing_cell_refinement
;
CrysAlisPro, Agilent Technologies,
Version 1.171.36.21 (release 14-08-2012 CrysAlis171 .NET)
(compiled Sep 14 2012,17:21:16)
;
_computing_data_collection
;
CrysAlisPro, Agilent Technologies,
Version 1.171.36.21 (release 14-08-2012 CrysAlis171 .NET)
(compiled Sep 14 2012,17:21:16)
;
_computing_data_reduction
;
CrysAlisPro, Agilent Technologies,
Version 1.171.36.21 (release 14-08-2012 CrysAlis171 .NET)
(compiled Sep 14 2012,17:21:16)
;
_computing_molecular_graphics 'Olex2 (Dolomanov et al., 2009)'
_computing_publication_material 'Olex2 (Dolomanov et al., 2009)'
_computing_structure_refinement 'ShelXL (Sheldrick, 2015)'
_computing_structure_solution 'olex2.solve (Bourhis et al., 2015)'
_diffrn_ambient_temperature 120.01(10)
_diffrn_detector_area_resol_mean 10.6501
_diffrn_measured_fraction_theta_full 0.998
_diffrn_measured_fraction_theta_max 0.999
_diffrn_measurement_details
;
  1 omega  -50.00   35.00   1.0000   16.0000
omega____ theta____ kappa____ phi______ frames
    -       31.9365  -19.0000  -60.0000 85

  2 omega  -44.00   57.00   1.0000   16.0000
omega____ theta____ kappa____ phi______ frames
    -       31.9365  -77.0000 -150.0000 101

  3 omega -107.00  -74.00   1.0000   16.0000
omega____ theta____ kappa____ phi______ frames
    -      -32.8740  178.0000 -150.0000 33

  4 omega -116.00  -58.00   1.0000   16.0000
omega____ theta____ kappa____ phi______ frames
    -      -32.8740 -178.0000   60.0000 58

  5 omega    2.00   72.00   1.0000   16.0000
omega____ theta____ kappa____ phi______ frames
    -       31.9365   57.0000  -60.0000 70
;
_diffrn_measurement_device_type 'SuperNova, Dual, Cu at zero, Atlas'
_diffrn_measurement_method '\w scans'
_diffrn_orient_matrix_UB_11 0.0131249000
_diffrn_orient_matrix_UB_12 0.0326457000
_diffrn_orient_matrix_UB_13 0.0264191000
_diffrn_orient_matrix_UB_21 -0.0271676000
_diffrn_orient_matrix_UB_22 -0.0442352000
_diffrn_orient_matrix_UB_23 0.0167488000
_diffrn_orient_matrix_UB_31 0.0387702000
_diffrn_orient_matrix_UB_32 -0.0420147000
_diffrn_orient_matrix_UB_33 0.0028673000
_diffrn_radiation_monochromator mirror
_diffrn_radiation_type MoK\a
_diffrn_radiation_wavelength 0.71073
_diffrn_reflns_av_R_equivalents 0.0367
_diffrn_reflns_av_unetI/netI 0.0562
_diffrn_reflns_Laue_measured_fraction_full 0.998
_diffrn_reflns_Laue_measured_fraction_max 0.999
_diffrn_reflns_limit_h_max 24
_diffrn_reflns_limit_h_min -24
_diffrn_reflns_limit_k_max 17
_diffrn_reflns_limit_k_min -17
_diffrn_reflns_limit_l_max 36
_diffrn_reflns_limit_l_min -38
_diffrn_reflns_number 43939
_diffrn_reflns_point_group_measured_fraction_full 0.998
_diffrn_reflns_point_group_measured_fraction_max 0.999
_diffrn_reflns_theta_full 25.242
_diffrn_reflns_theta_max 29.999
_diffrn_reflns_theta_min 2.683
_diffrn_source 'SuperNova (Mo) X-ray Source'
_exptl_absorpt_coefficient_mu 0.886
_exptl_absorpt_correction_T_max 1.00000
_exptl_absorpt_correction_T_min 0.59016
_exptl_absorpt_correction_type multi-scan
_exptl_absorpt_process_details
;
CrysAlisPro, Agilent Technologies,
Version 1.171.36.21 (release 14-08-2012 CrysAlis171 .NET)
(compiled Sep 14 2012,17:21:16)
Empirical absorption correction using spherical harmonics,
 implemented in SCALE3 ABSPACK scaling algorithm.
;
_exptl_crystal_colour 'clear pale yellow'
_exptl_crystal_density_diffrn 1.303
_exptl_crystal_description block
_exptl_crystal_F_000 1320
_exptl_crystal_recrystallization_method 'vapour diffusion of hexane into a CH2Cl2 solution'
_exptl_crystal_size_max 0.4600
_exptl_crystal_size_mid 0.3400
_exptl_crystal_size_min 0.1900
_refine_diff_density_max 2.740
_refine_diff_density_min -1.600
_refine_diff_density_rms 0.144
_refine_ls_extinction_method none
_refine_ls_goodness_of_fit_ref 1.038
_refine_ls_hydrogen_treatment constr
_refine_ls_matrix_type full
_refine_ls_number_parameters 334
_refine_ls_number_reflns 9753
_refine_ls_number_restraints 0
_refine_ls_restrained_S_all 1.038
_refine_ls_R_factor_all 0.0623
_refine_ls_R_factor_gt 0.0538
_refine_ls_shift/su_max 0.001
_refine_ls_shift/su_mean 0.000
_refine_ls_structure_factor_coef Fsqd
_refine_ls_weighting_details 'w=1/[\s^2^(Fo^2^)+(0.0753P)^2^+12.1904P] where P=(Fo^2^+2Fc^2^)/3'
_refine_ls_weighting_scheme calc
_refine_ls_wR_factor_gt 0.1497
_refine_ls_wR_factor_ref 0.1566
_reflns_Friedel_coverage 0.000
_reflns_number_gt 8312
_reflns_number_total 9753
_reflns_threshold_expression 'I > 2\s(I)'
_cod_data_source_file c6dt02041k2.cif
_cod_data_source_block tvanrmo
_cod_depositor_comments 'Adding full bibliography for 7040761--7040764.cif.'
_cod_original_cell_volume 3342.02(11)
_cod_original_sg_symbol_H-M 'P 21/n'
_cod_database_code 7040763
_chemical_oxdiff_formula C28N24N4P2Cl2Pd1
_shelx_space_group_comment
;
The symmetry employed for this shelxl refinement is uniquely defined
by the following loop, which should always be used as a source of
symmetry information in preference to the above space-group names.
They are only intended as comments.
;
_cell_oxdiff_angle_alpha 90.029(2)
_cell_oxdiff_angle_beta 90.107(2)
_cell_oxdiff_angle_gamma 90.022(2)
_cell_oxdiff_length_a 14.4381(4)
_cell_oxdiff_length_b 10.2510(3)
_cell_oxdiff_length_c 22.5806(7)
_cell_oxdiff_measurement_reflns_used 16224
_cell_oxdiff_volume 3342.02(16)
_reflns_odcompleteness_completeness 99.92
_reflns_odcompleteness_iscentric 1
_reflns_odcompleteness_theta 36.23
_olex2_refinement_description
;
1. Fixed Uiso
 At 1.2 times of:
  All C(H) groups, All C(H,H) groups
2.a Secondary CH2 refined with riding coordinates:
 C8(H8A,H8B), C1(H1A,H1B)
2.b Aromatic/amide H refined with riding coordinates:
 C13(H13), C3(H3), C0BA(H0BA), C14(H14), C16(H16), C20(H20), C5(H5), C4(H4),
 C10(H10), C22(H22), C15(H15), C2AA(H2AA), C21(H21), C18(H18), C19(H19), C6(H6),
  C24(H24), C26(H26), C23(H23), C25(H25)
;
_shelx_shelxl_version_number 2014/7
_olex2_submission_special_instructions 'No special instructions were received'

loop_
_space_group_symop_operation_xyz
'x, y, z'
'-x+1/2, y+1/2, -z+1/2'
'-x, -y, -z'
'x-1/2, -y-1/2, z-1/2'

loop_
_atom_site_label
_atom_site_type_symbol
_atom_site_fract_x
_atom_site_fract_y
_atom_site_fract_z
_atom_site_U_iso_or_equiv
_atom_site_adp_type
_atom_site_occupancy
_atom_site_site_symmetry_order
_atom_site_calc_flag
_atom_site_refinement_flags_posn
Pd1 Pd 0.50008(2) 0.76009(3) 0.29130(2) 0.02195(8) Uani 1 1 d .
P1 P 0.48847(6) 0.55261(9) 0.32225(4) 0.02288(18) Uani 1 1 d .
P2 P 0.49831(6) 0.86429(9) 0.37902(4) 0.02188(17) Uani 1 1 d .
Cl1 Cl 0.50885(5) 0.66447(8) 0.19405(3) 0.02219(16) Uani 1 1 d .
Cl2 Cl 0.50979(5) 0.97488(8) 0.25135(3) 0.01958(15) Uani 1 1 d .
C7 C 0.5634(2) 0.6781(4) 0.45769(16) 0.0247(7) Uani 1 1 d .
N3 N 0.6072(2) 1.0388(3) 0.43552(14) 0.0274(6) Uani 1 1 d .
C41 C 0.4016(2) 0.9790(4) 0.38287(16) 0.0255(7) Uani 1 1 d .
C12 C 0.6772(2) 0.5240(4) 0.29841(17) 0.0287(7) Uani 1 1 d .
H13 H 0.6798 0.6163 0.2946 0.034 Uiso 1 1 calc R
C3 C 0.6251(2) 0.4609(4) 0.44733(17) 0.0291(7) Uani 1 1 d .
H3 H 0.6187 0.3738 0.4336 0.035 Uiso 1 1 calc R
N2 N 0.3103(2) 0.5074(3) 0.30587(17) 0.0314(7) Uani 1 1 d .
C2 C 0.5545(2) 0.5512(4) 0.43655(16) 0.0250(7) Uani 1 1 d .
C21 C 0.3927(2) 0.4689(4) 0.28589(17) 0.0267(7) Uani 1 1 d .
C8 C 0.4871(2) 0.7774(4) 0.44894(16) 0.0253(7) Uani 1 1 d .
H8A H 0.4887 0.8410 0.4819 0.030 Uiso 1 1 calc R
H8B H 0.4264 0.7325 0.4500 0.030 Uiso 1 1 calc R
C11 C 0.5936(2) 0.4604(4) 0.30677(16) 0.0239(6) Uani 1 1 d .
N1 N 0.5846(2) 0.3309(3) 0.31115(16) 0.0324(7) Uani 1 1 d .
N4 N 0.3225(2) 0.9201(4) 0.39885(16) 0.0325(7) Uani 1 1 d .
C1 C 0.4717(2) 0.5095(4) 0.40033(17) 0.0260(7) Uani 1 1 d .
H1A H 0.4153 0.5530 0.4155 0.031 Uiso 1 1 calc R
H1B H 0.4630 0.4141 0.4040 0.031 Uiso 1 1 calc R
C32 C 0.6848(2) 0.9222(4) 0.35715(18) 0.0293(7) Uani 1 1 d .
H0BA H 0.6813 0.8612 0.3256 0.035 Uiso 1 1 calc R
C15 C 0.6618(3) 0.2597(4) 0.3058(2) 0.0356(9) Uani 1 1 d .
H14 H 0.6565 0.1674 0.3065 0.043 Uiso 1 1 calc R
C13 C 0.7573(2) 0.4489(5) 0.29577(19) 0.0352(9) Uani 1 1 d .
H16 H 0.8162 0.4890 0.2916 0.042 Uiso 1 1 calc R
C22 C 0.4044(3) 0.3733(4) 0.2429(2) 0.0348(9) Uani 1 1 d .
H20 H 0.4643 0.3507 0.2288 0.042 Uiso 1 1 calc R
C5 C 0.7139(3) 0.6241(5) 0.4981(2) 0.0379(9) Uani 1 1 d .
H5 H 0.7686 0.6498 0.5184 0.045 Uiso 1 1 calc R
C4 C 0.7044(3) 0.4971(5) 0.4779(2) 0.0363(9) Uani 1 1 d .
H4 H 0.7521 0.4351 0.4850 0.044 Uiso 1 1 calc R
C25 C 0.2344(3) 0.4482(4) 0.2830(2) 0.0369(9) Uani 1 1 d .
H10 H 0.1750 0.4753 0.2961 0.044 Uiso 1 1 calc R
C24 C 0.2400(3) 0.3508(5) 0.2417(2) 0.0376(9) Uani 1 1 d .
H22 H 0.1853 0.3102 0.2272 0.045 Uiso 1 1 calc R
C14 C 0.7495(3) 0.3141(5) 0.29941(19) 0.0371(9) Uani 1 1 d .
H15 H 0.8029 0.2601 0.2975 0.045 Uiso 1 1 calc R
C45 C 0.2452(3) 0.9927(5) 0.3989(2) 0.0380(9) Uani 1 1 d .
H2AA H 0.1887 0.9527 0.4105 0.046 Uiso 1 1 calc R
C23 C 0.3256(3) 0.3120(5) 0.2211(2) 0.0404(10) Uani 1 1 d .
H21 H 0.3305 0.2443 0.1926 0.048 Uiso 1 1 calc R
C31 C 0.6070(2) 0.9527(3) 0.39056(16) 0.0239(6) Uani 1 1 d .
C44 C 0.2436(3) 1.1228(5) 0.3829(2) 0.0401(10) Uani 1 1 d .
H18 H 0.1870 1.1700 0.3823 0.048 Uiso 1 1 calc R
C42 C 0.4074(3) 1.1096(4) 0.36740(19) 0.0319(8) Uani 1 1 d .
H19 H 0.4648 1.1482 0.3568 0.038 Uiso 1 1 calc R
C6 C 0.6430(3) 0.7141(4) 0.48853(18) 0.0321(8) Uani 1 1 d .
H6 H 0.6490 0.8006 0.5032 0.038 Uiso 1 1 calc R
C34 C 0.7701(3) 1.0718(5) 0.4171(2) 0.0371(9) Uani 1 1 d .
H24 H 0.8259 1.1150 0.4277 0.045 Uiso 1 1 calc R
C43 C 0.3255(3) 1.1823(4) 0.3680(2) 0.0365(9) Uani 1 1 d .
H26 H 0.3265 1.2724 0.3582 0.044 Uiso 1 1 calc R
C35 C 0.6879(3) 1.0970(4) 0.44806(18) 0.0319(8) Uani 1 1 d .
H23 H 0.6895 1.1584 0.4795 0.038 Uiso 1 1 calc R
C33 C 0.7686(3) 0.9841(5) 0.3714(2) 0.0391(10) Uani 1 1 d .
H25 H 0.8234 0.9655 0.3497 0.047 Uiso 1 1 calc R

loop_
_atom_site_aniso_label
_atom_site_aniso_U_11
_atom_site_aniso_U_22
_atom_site_aniso_U_33
_atom_site_aniso_U_23
_atom_site_aniso_U_13
_atom_site_aniso_U_12
Pd1 0.01522(12) 0.02451(14) 0.02612(14) 0.00010(10) 0.00094(9) -0.00066(9)
P1 0.0140(3) 0.0231(4) 0.0316(4) -0.0016(3) 0.0012(3) -0.0016(3)
P2 0.0161(3) 0.0224(4) 0.0272(4) 0.0003(3) 0.0024(3) 0.0007(3)
Cl1 0.0160(3) 0.0275(4) 0.0231(4) -0.0074(3) 0.0019(3) -0.0046(3)
Cl2 0.0111(3) 0.0233(3) 0.0243(3) 0.0051(3) 0.0018(2) -0.0011(2)
C7 0.0211(15) 0.0285(17) 0.0247(16) 0.0038(13) 0.0027(12) 0.0009(13)
N3 0.0226(13) 0.0290(15) 0.0307(15) -0.0012(12) -0.0009(11) 0.0001(12)
C41 0.0198(14) 0.0312(18) 0.0256(16) -0.0010(14) 0.0009(12) 0.0029(13)
C12 0.0198(15) 0.0327(18) 0.0337(19) 0.0011(15) 0.0024(13) -0.0024(14)
C3 0.0243(16) 0.0304(18) 0.0327(18) 0.0032(15) 0.0033(14) 0.0045(14)
N2 0.0176(13) 0.0285(16) 0.048(2) 0.0003(14) -0.0041(13) 0.0006(12)
C2 0.0197(14) 0.0293(17) 0.0262(16) 0.0052(13) 0.0050(12) 0.0010(13)
C21 0.0177(14) 0.0274(17) 0.0351(18) 0.0012(14) -0.0021(13) -0.0032(13)
C8 0.0229(15) 0.0278(17) 0.0251(16) 0.0016(13) 0.0016(12) -0.0002(13)
C11 0.0162(13) 0.0279(17) 0.0277(16) -0.0033(13) 0.0005(12) 0.0000(12)
N1 0.0251(15) 0.0304(16) 0.0418(19) -0.0039(14) -0.0004(13) 0.0016(13)
N4 0.0207(14) 0.0363(17) 0.0405(18) -0.0053(15) 0.0020(13) 0.0011(13)
C1 0.0196(14) 0.0261(16) 0.0323(18) 0.0027(14) 0.0031(13) -0.0019(13)
C32 0.0213(15) 0.0325(18) 0.0340(19) -0.0011(15) 0.0005(13) 0.0031(14)
C15 0.035(2) 0.0283(19) 0.043(2) -0.0037(16) 0.0007(17) 0.0062(16)
C13 0.0158(15) 0.052(3) 0.038(2) 0.0014(18) 0.0040(14) 0.0018(16)
C22 0.0218(16) 0.040(2) 0.043(2) -0.0066(18) 0.0020(15) -0.0039(15)
C5 0.0243(17) 0.050(3) 0.039(2) 0.0039(19) -0.0038(15) 0.0019(17)
C4 0.0255(17) 0.045(2) 0.038(2) 0.0048(18) 0.0014(15) 0.0097(17)
C25 0.0160(15) 0.041(2) 0.054(3) 0.0041(19) -0.0049(15) 0.0012(15)
C24 0.0244(17) 0.043(2) 0.045(2) 0.0045(19) -0.0106(16) -0.0099(16)
C14 0.0274(18) 0.048(2) 0.036(2) -0.0033(18) 0.0049(15) 0.0137(17)
C45 0.0172(15) 0.051(3) 0.046(2) -0.010(2) 0.0026(15) 0.0019(16)
C23 0.033(2) 0.043(2) 0.044(2) -0.007(2) -0.0048(17) -0.0062(18)
C31 0.0186(14) 0.0246(16) 0.0286(16) 0.0011(13) -0.0005(12) 0.0007(12)
C44 0.0250(18) 0.050(3) 0.045(2) -0.009(2) -0.0042(16) 0.0130(18)
C42 0.0254(17) 0.0317(19) 0.039(2) 0.0028(16) 0.0019(15) 0.0030(15)
C6 0.0280(18) 0.034(2) 0.0338(19) 0.0010(16) -0.0040(15) -0.0018(15)
C34 0.0181(15) 0.046(2) 0.048(2) 0.0009(19) -0.0068(15) -0.0056(16)
C43 0.0314(19) 0.036(2) 0.042(2) 0.0011(18) -0.0052(16) 0.0123(17)
C35 0.0312(18) 0.0303(18) 0.0342(19) -0.0008(15) -0.0048(15) -0.0026(15)
C33 0.0191(16) 0.054(3) 0.044(2) -0.001(2) 0.0011(15) 0.0028(17)

loop_
_atom_type_symbol
_atom_type_description
_atom_type_scat_dispersion_real
_atom_type_scat_dispersion_imag
_atom_type_scat_source
C C 0.0033 0.0016 'International Tables Vol C Tables 4.2.6.8 and 6.1.1.4'
H H 0.0000 0.0000 'International Tables Vol C Tables 4.2.6.8 and 6.1.1.4'
Cl Cl 0.1484 0.1585 'International Tables Vol C Tables 4.2.6.8 and 6.1.1.4'
N N 0.0061 0.0033 'International Tables Vol C Tables 4.2.6.8 and 6.1.1.4'
P P 0.1023 0.0942 'International Tables Vol C Tables 4.2.6.8 and 6.1.1.4'
Pd Pd -0.9988 1.0072 'International Tables Vol C Tables 4.2.6.8 and 6.1.1.4'

loop_
_geom_angle_atom_site_label_1
_geom_angle_atom_site_label_2
_geom_angle_atom_site_label_3
_geom_angle
P1 Pd1 P2 100.04(3)
P1 Pd1 Cl1 84.41(3)
P1 Pd1 Cl2 175.81(3)
P2 Pd1 Cl1 175.11(3)
P2 Pd1 Cl2 84.03(3)
Cl2 Pd1 Cl1 91.56(3)
C21 P1 Pd1 111.27(13)
C21 P1 C11 107.50(17)
C21 P1 C1 102.63(17)
C11 P1 Pd1 111.65(12)
C11 P1 C1 99.86(17)
C1 P1 Pd1 122.51(13)
C41 P2 Pd1 110.94(12)
C41 P2 C31 109.24(17)
C8 P2 Pd1 122.18(13)
C8 P2 C41 101.77(16)
C8 P2 C31 101.34(17)
C31 P2 Pd1 110.42(12)
C2 C7 C8 121.2(3)
C6 C7 C2 119.7(3)
C6 C7 C8 119.1(3)
C35 N3 C31 116.9(3)
N4 C41 P2 112.0(3)
N4 C41 C42 123.7(3)
C42 C41 P2 124.3(3)
C11 C12 H13 121.0
C11 C12 C13 118.0(4)
C13 C12 H13 121.0
C2 C3 H3 119.7
C4 C3 H3 119.7
C4 C3 C2 120.7(4)
C21 N2 C25 117.4(4)
C7 C2 C3 119.5(3)
C7 C2 C1 121.5(3)
C3 C2 C1 118.9(3)
N2 C21 P1 112.7(3)
N2 C21 C22 123.7(3)
C22 C21 P1 123.6(3)
P2 C8 H8A 109.2
P2 C8 H8B 109.2
C7 C8 P2 112.1(2)
C7 C8 H8A 109.2
C7 C8 H8B 109.2
H8A C8 H8B 107.9
C12 C11 P1 120.5(3)
N1 C11 P1 114.8(3)
N1 C11 C12 124.2(3)
C11 N1 C15 117.0(3)
C41 N4 C45 117.3(4)
P1 C1 H1A 109.6
P1 C1 H1B 109.6
C2 C1 P1 110.3(2)
C2 C1 H1A 109.6
C2 C1 H1B 109.6
H1A C1 H1B 108.1
C31 C32 H0BA 120.9
C31 C32 C33 118.1(4)
C33 C32 H0BA 120.9
N1 C15 H14 118.3
N1 C15 C14 123.3(4)
C14 C15 H14 118.3
C12 C13 H16 120.6
C14 C13 C12 118.8(4)
C14 C13 H16 120.6
C21 C22 H20 121.2
C23 C22 C21 117.7(4)
C23 C22 H20 121.2
C4 C5 H5 120.1
C4 C5 C6 119.9(4)
C6 C5 H5 120.1
C3 C4 C5 119.8(4)
C3 C4 H4 120.1
C5 C4 H4 120.1
N2 C25 H10 118.7
N2 C25 C24 122.5(4)
C24 C25 H10 118.7
C25 C24 H22 120.2
C25 C24 C23 119.6(4)
C23 C24 H22 120.2
C15 C14 H15 120.7
C13 C14 C15 118.6(4)
C13 C14 H15 120.7
N4 C45 H2AA 118.3
N4 C45 C44 123.3(4)
C44 C45 H2AA 118.3
C22 C23 H21 120.5
C24 C23 C22 119.0(4)
C24 C23 H21 120.5
N3 C31 P2 115.6(2)
N3 C31 C32 123.8(3)
C32 C31 P2 120.3(3)
C45 C44 H18 120.7
C43 C44 C45 118.6(4)
C43 C44 H18 120.7
C41 C42 H19 121.3
C41 C42 C43 117.5(4)
C43 C42 H19 121.3
C7 C6 C5 120.4(4)
C7 C6 H6 119.8
C5 C6 H6 119.8
C35 C34 H24 120.5
C33 C34 H24 120.5
C33 C34 C35 119.0(4)
C44 C43 C42 119.6(4)
C44 C43 H26 120.2
C42 C43 H26 120.2
N3 C35 C34 123.3(4)
N3 C35 H23 118.3
C34 C35 H23 118.3
C32 C33 H25 120.6
C34 C33 C32 118.8(4)
C34 C33 H25 120.6

loop_
_geom_bond_atom_site_label_1
_geom_bond_atom_site_label_2
_geom_bond_distance
Pd1 P1 2.2451(10)
Pd1 P2 2.2513(9)
Pd1 Cl1 2.4093(8)
Pd1 Cl2 2.3836(8)
P1 C21 1.821(4)
P1 C11 1.822(3)
P1 C1 1.835(4)
P2 C41 1.827(4)
P2 C8 1.821(4)
P2 C31 1.829(4)
C7 C2 1.392(5)
C7 C8 1.512(5)
C7 C6 1.392(5)
N3 C31 1.346(5)
N3 C35 1.338(5)
C41 N4 1.341(5)
C41 C42 1.386(6)
C12 H13 0.9500
C12 C11 1.386(5)
C12 C13 1.390(5)
C3 H3 0.9500
C3 C2 1.397(5)
C3 C4 1.386(6)
N2 C21 1.332(5)
N2 C25 1.353(5)
C2 C1 1.509(5)
C21 C22 1.391(6)
C8 H8A 0.9900
C8 H8B 0.9900
C11 N1 1.337(5)
N1 C15 1.338(5)
N4 C45 1.341(5)
C1 H1A 0.9900
C1 H1B 0.9900
C32 H0BA 0.9500
C32 C31 1.390(5)
C32 C33 1.402(6)
C15 H14 0.9500
C15 C14 1.390(6)
C13 H16 0.9500
C13 C14 1.388(7)
C22 H20 0.9500
C22 C23 1.388(6)
C5 H5 0.9500
C5 C4 1.387(7)
C5 C6 1.395(6)
C4 H4 0.9500
C25 H10 0.9500
C25 C24 1.370(7)
C24 H22 0.9500
C24 C23 1.378(6)
C14 H15 0.9500
C45 H2AA 0.9500
C45 C44 1.381(7)
C23 H21 0.9500
C44 H18 0.9500
C44 C43 1.373(6)
C42 H19 0.9500
C42 C43 1.397(5)
C6 H6 0.9500
C34 H24 0.9500
C34 C35 1.402(6)
C34 C33 1.370(7)
C43 H26 0.9500
C35 H23 0.9500
C33 H25 0.9500

loop_
_geom_torsion_atom_site_label_1
_geom_torsion_atom_site_label_2
_geom_torsion_atom_site_label_3
_geom_torsion_atom_site_label_4
_geom_torsion
Pd1 P1 C21 N2 -73.3(3)
Pd1 P1 C21 C22 108.0(3)
Pd1 P1 C11 C12 22.1(3)
Pd1 P1 C11 N1 -165.2(3)
Pd1 P1 C1 C2 -64.1(3)
Pd1 P2 C41 N4 83.4(3)
Pd1 P2 C41 C42 -92.5(3)
Pd1 P2 C8 C7 58.1(3)
Pd1 P2 C31 N3 167.4(2)
Pd1 P2 C31 C32 -17.5(3)
P1 C21 C22 C23 176.4(3)
P1 C11 N1 C15 -173.7(3)
P2 C41 N4 C45 -175.2(3)
P2 C41 C42 C43 174.8(3)
C7 C2 C1 P1 83.6(4)
C41 P2 C8 C7 -177.7(3)
C41 P2 C31 N3 45.2(3)
C41 P2 C31 C32 -139.8(3)
C41 N4 C45 C44 0.7(6)
C41 C42 C43 C44 -0.8(6)
C12 C11 N1 C15 -1.4(6)
C12 C13 C14 C15 -0.3(7)
C3 C2 C1 P1 -94.3(3)
N2 C21 C22 C23 -2.2(7)
N2 C25 C24 C23 -1.3(7)
C2 C7 C8 P2 -88.1(4)
C2 C7 C6 C5 0.3(6)
C2 C3 C4 C5 0.1(6)
C21 P1 C11 C12 144.5(3)
C21 P1 C11 N1 -42.9(3)
C21 P1 C1 C2 170.2(3)
C21 N2 C25 C24 1.1(6)
C21 C22 C23 C24 1.9(7)
C8 P2 C41 N4 -48.0(3)
C8 P2 C41 C42 136.0(3)
C8 P2 C31 N3 -61.7(3)
C8 P2 C31 C32 113.3(3)
C8 C7 C2 C3 -177.7(3)
C8 C7 C2 C1 4.4(5)
C8 C7 C6 C5 179.0(4)
C11 P1 C21 N2 164.1(3)
C11 P1 C21 C22 -14.5(4)
C11 P1 C1 C2 59.6(3)
C11 C12 C13 C14 2.3(6)
C11 N1 C15 C14 3.7(7)
N1 C15 C14 C13 -2.9(7)
N4 C41 C42 C43 -0.8(6)
N4 C45 C44 C43 -2.2(7)
C1 P1 C21 N2 59.4(3)
C1 P1 C21 C22 -119.3(4)
C1 P1 C11 C12 -108.8(3)
C1 P1 C11 N1 63.8(3)
C13 C12 C11 P1 170.4(3)
C13 C12 C11 N1 -1.6(6)
C4 C3 C2 C7 -1.1(5)
C4 C3 C2 C1 176.8(3)
C4 C5 C6 C7 -1.4(6)
C25 N2 C21 P1 -178.0(3)
C25 N2 C21 C22 0.7(6)
C25 C24 C23 C22 -0.2(7)
C45 C44 C43 C42 2.2(7)
C31 P2 C41 N4 -154.6(3)
C31 P2 C41 C42 29.4(4)
C31 P2 C8 C7 -65.0(3)
C31 N3 C35 C34 -0.3(6)
C31 C32 C33 C34 -0.3(6)
C42 C41 N4 C45 0.8(6)
C6 C7 C2 C3 0.9(5)
C6 C7 C2 C1 -176.9(3)
C6 C7 C8 P2 93.3(4)
C6 C5 C4 C3 1.2(6)
C35 N3 C31 P2 174.7(3)
C35 N3 C31 C32 -0.2(6)
C35 C34 C33 C32 -0.1(7)
C33 C32 C31 P2 -174.2(3)
C33 C32 C31 N3 0.5(6)
C33 C34 C35 N3 0.4(7)

loop_
_smtbx_masks_void_nr
_smtbx_masks_void_average_x
_smtbx_masks_void_average_y
_smtbx_masks_void_average_z
_smtbx_masks_void_volume
_smtbx_masks_void_count_electrons
1 0.000 -0.048 0.500 449.3 158.8
2 0.500 -0.333 0.000 449.3 158.8
